data_7215056
loop_
_publ_author_name
'Wang, Guoming'
'Ding, Zhigao'
'Li, Jinhua'
'Lv, Xiang'
'Zhang, Xiao'
'Zhao, Xiaomeng'
'Wang, Zonghua'
'Wang, Yingxia'
'Lin, Jianhua'

_publ_section_title
;
 Series of crystalline beryllium phosphates including new templates
 generated by in situ N-methylation transformation
;
_journal_issue 16
_journal_name_full CrystEngComm
_journal_page_first 3296
_journal_paper_doi 10.1039/c3ce42487a
_journal_volume 16
_journal_year 2014
_chemical_formula_sum 'C8 H25 Be3 N2 O17.5 P4'
_chemical_formula_weight 580.21
_chemical_name_systematic
; 
 ? 
;
_space_group_IT_number 14
_symmetry_cell_setting monoclinic
_symmetry_space_group_name_Hall '-P 2ybc'
_symmetry_space_group_name_H-M 'P 1 21/c 1'
_atom_sites_solution_hydrogens geom
_atom_sites_solution_primary direct
_atom_sites_solution_secondary difmap
_audit_creation_method SHELXL-97
_cell_angle_alpha 90.00
_cell_angle_beta 98.947(5)
_cell_angle_gamma 90.00
_cell_formula_units_Z 4
_cell_length_a 8.7135(7)
_cell_length_b 13.8526(4)
_cell_length_c 17.1154(4)
_cell_measurement_temperature 293(2)
_cell_volume 2040.77(18)
_computing_structure_refinement 'SHELXL-97 (Sheldrick, 1997)'
_computing_structure_solution 'SHELXS-97 (Sheldrick, 1990)'
_diffrn_ambient_temperature 293(2)
_diffrn_measured_fraction_theta_full 0.998
_diffrn_measured_fraction_theta_max 0.998
_diffrn_radiation_monochromator graphite
_diffrn_radiation_source 'fine-focus sealed tube'
_diffrn_radiation_type MoK\a
_diffrn_radiation_wavelength 0.71073
_diffrn_reflns_av_R_equivalents 0.0600
_diffrn_reflns_av_sigmaI/netI 0.0441
_diffrn_reflns_limit_h_max 10
_diffrn_reflns_limit_h_min -10
_diffrn_reflns_limit_k_max 17
_diffrn_reflns_limit_k_min -17
_diffrn_reflns_limit_l_max 21
_diffrn_reflns_limit_l_min -21
_diffrn_reflns_number 19495
_diffrn_reflns_theta_full 26.50
_diffrn_reflns_theta_max 26.50
_diffrn_reflns_theta_min 3.10
_exptl_absorpt_coefficient_mu 0.464
_exptl_absorpt_correction_T_max 0.9295
_exptl_absorpt_correction_T_min 0.8889
_exptl_absorpt_correction_type empirical
_exptl_absorpt_process_details '(SADABS; Sheldrick, G. M., 1996)'
_exptl_crystal_density_diffrn 1.888
_exptl_crystal_density_method 'not measured'
_exptl_crystal_F_000 1196
_exptl_crystal_size_max 0.26
_exptl_crystal_size_mid 0.22
_exptl_crystal_size_min 0.16
_refine_diff_density_max 0.675
_refine_diff_density_min -0.562
_refine_diff_density_rms 0.108
_refine_ls_extinction_method none
_refine_ls_goodness_of_fit_ref 1.086
_refine_ls_hydrogen_treatment mixed
_refine_ls_matrix_type full
_refine_ls_number_parameters 379
_refine_ls_number_reflns 4219
_refine_ls_number_restraints 72
_refine_ls_restrained_S_all 1.099
_refine_ls_R_factor_all 0.0596
_refine_ls_R_factor_gt 0.0510
_refine_ls_shift/su_max 0.001
_refine_ls_shift/su_mean 0.000
_refine_ls_structure_factor_coef Fsqd
_refine_ls_weighting_details 'calc w=1/[\s^2^(Fo^2^)+(0.0802P)^2^+3.2213P] where P=(Fo^2^+2Fc^2^)/3'
_refine_ls_weighting_scheme calc
_refine_ls_wR_factor_gt 0.1471
_refine_ls_wR_factor_ref 0.1531
_reflns_number_gt 3644
_reflns_number_total 4219
_reflns_threshold_expression >2sigma(I)
_cod_data_source_file c3ce42487a.txt
_cod_data_source_block 1
_cod_original_sg_symbol_H-M P2(1)/c
_cod_original_formula_sum 'C8 H25 Be3 N2 O17.50 P4'
_cod_database_code 7215056

loop_
_symmetry_equiv_pos_as_xyz
'x, y, z'
'-x, y+1/2, -z+1/2'
'-x, -y, -z'
'x, -y-1/2, z-1/2'

loop_
_atom_site_label
_atom_site_type_symbol
_atom_site_fract_x
_atom_site_fract_y
_atom_site_fract_z
_atom_site_U_iso_or_equiv
_atom_site_adp_type
_atom_site_occupancy
_atom_site_symmetry_multiplicity
_atom_site_calc_flag
_atom_site_refinement_flags
Be1 Be 0.2029(5) 0.9892(3) 0.2355(2) 0.0137(8) Uani 1 1 d .
Be2 Be 0.5999(4) 1.1353(3) 0.1772(2) 0.0123(7) Uani 1 1 d .
Be3 Be -0.4013(5) 0.8564(3) 0.1942(2) 0.0149(8) Uani 1 1 d .
P1 P 0.38362(9) 0.99033(5) 0.10078(5) 0.0121(2) Uani 1 1 d .
P2 P 0.41888(9) 1.13826(5) 0.31303(4) 0.0119(2) Uani 1 1 d .
P3 P -0.15450(9) 1.00108(5) 0.22442(5) 0.0124(2) Uani 1 1 d .
P4 P 0.41005(9) 0.85220(5) 0.32192(4) 0.0123(2) Uani 1 1 d .
O1 O 0.2536(3) 1.00603(17) 0.14779(14) 0.0240(6) Uani 1 1 d .
O1W O -0.4164(5) 1.2510(3) -0.0135(2) 0.0304(9) Uani 0.70 1 d P
O1W' O -0.5211(14) 1.2458(8) -0.0106(6) 0.040(2) Uani 0.30 1 d PU
O2 O 0.4694(3) 0.89524(16) 0.11967(13) 0.0197(5) Uani 1 1 d .
O2W O -0.2208(17) 1.5034(7) 0.0103(14) 0.167(8) Uani 0.50 1 d P
O3 O 0.2949(3) 0.98258(17) 0.01209(13) 0.0214(5) Uani 1 1 d .
H3A H 0.3564 0.9665 -0.0172 0.032 Uiso 1 1 calc R
O4 O 0.4951(3) 1.07563(16) 0.10242(13) 0.0210(5) Uani 1 1 d .
O5 O 0.5371(3) 1.11914(17) 0.25898(14) 0.0236(5) Uani 1 1 d .
O6 O 0.3762(3) 1.24286(15) 0.32098(14) 0.0213(5) Uani 1 1 d .
O7 O 0.5001(3) 1.10210(17) 0.39823(13) 0.0250(6) Uani 1 1 d .
H7D H 0.5266 1.1489 0.4264 0.037 Uiso 1 1 calc R
O8 O 0.2750(3) 1.07623(17) 0.29398(14) 0.0226(5) Uani 1 1 d .
O9 O 0.2573(3) 0.88473(16) 0.27438(15) 0.0227(5) Uani 1 1 d .
O10 O 0.4014(3) 0.74791(15) 0.34979(13) 0.0189(5) Uani 1 1 d .
O11 O 0.4402(3) 0.90763(16) 0.40434(13) 0.0283(6) Uani 1 1 d .
H11A H 0.4570 0.9648 0.3967 0.042 Uiso 1 1 calc R
O12 O 0.5477(3) 0.87375(17) 0.28026(13) 0.0210(5) Uani 1 1 d .
O13 O 0.0163(3) 0.99560(16) 0.22257(17) 0.0261(6) Uani 1 1 d .
O14 O -0.2242(2) 1.09324(15) 0.18534(13) 0.0186(5) Uani 1 1 d .
O15 O -0.1738(3) 1.00556(18) 0.31593(15) 0.0279(6) Uani 1 1 d .
H15A H -0.2526 1.0359 0.3207 0.042 Uiso 1 1 calc R
O16 O -0.2374(3) 0.91042(16) 0.19059(14) 0.0196(5) Uani 1 1 d .
C1 C -0.0528(8) 1.1676(4) -0.0455(3) 0.0450(14) Uani 0.80 1 d PU
C1' C 0.061(2) 1.1602(12) -0.0477(9) 0.020(3) Uani 0.20 1 d PU
C2 C -0.0260(6) 1.1584(4) 0.0452(3) 0.0337(11) Uani 0.80 1 d PU
C2' C 0.108(2) 1.1656(12) 0.0421(10) 0.023(4) Uani 0.20 1 d PU
C3 C 0.1854(6) 1.2621(5) -0.0361(3) 0.0434(13) Uani 0.80 1 d PU
C3' C 0.097(2) 1.3399(13) -0.0461(10) 0.023(4) Uani 0.20 1 d PU
C4 C 0.2078(5) 1.2605(4) 0.0549(3) 0.0335(11) Uani 0.80 1 d PU
C4' C 0.1125(19) 1.3442(12) 0.0417(10) 0.021(3) Uani 0.20 1 d PU
C5 C -0.0648(7) 1.3443(4) -0.0364(3) 0.0411(13) Uani 0.80 1 d PU
C5' C -0.1612(19) 1.2678(13) -0.0463(9) 0.020(3) Uani 0.20 1 d PU
C6 C -0.0488(6) 1.3356(4) 0.0537(3) 0.0359(12) Uani 0.80 1 d P
C6' C -0.1337(19) 1.2572(12) 0.0419(10) 0.020(3) Uani 0.20 1 d PU
C7 C -0.0116(6) 1.2644(3) -0.1600(2) 0.0394(10) Uani 1 1 d .
H7A H 0.0879 1.2603 -0.1772 0.059 Uiso 1 1 calc R
H7B H -0.0605 1.3244 -0.1774 0.059 Uiso 1 1 calc R
H7C H -0.0757 1.2117 -0.1819 0.059 Uiso 1 1 calc R
C8 C 0.0684(6) 1.2457(3) 0.1681(2) 0.0391(10) Uani 1 1 d .
H8A H 0.1771 1.2425 0.1891 0.059 Uiso 1 1 calc R
H8B H 0.0172 1.1890 0.1835 0.059 Uiso 1 1 calc R
H8C H 0.0238 1.3020 0.1884 0.059 Uiso 1 1 calc R
N1 N 0.0484(3) 1.2513(2) 0.07926(16) 0.0213(6) Uani 1 1 d .
N2 N 0.0096(4) 1.2594(2) -0.07126(17) 0.0239(6) Uani 1 1 d .

loop_
_atom_site_aniso_label
_atom_site_aniso_U_11
_atom_site_aniso_U_22
_atom_site_aniso_U_33
_atom_site_aniso_U_23
_atom_site_aniso_U_13
_atom_site_aniso_U_12
Be1 0.0127(19) 0.0113(18) 0.0179(19) -0.0012(14) 0.0048(15) 0.0006(14)
Be2 0.0114(18) 0.0109(18) 0.0148(18) 0.0000(14) 0.0022(14) -0.0003(14)
Be3 0.0145(19) 0.0144(19) 0.0164(19) -0.0003(15) 0.0040(15) -0.0015(15)
P1 0.0114(4) 0.0137(4) 0.0108(4) -0.0012(3) 0.0003(3) -0.0013(3)
P2 0.0151(4) 0.0089(4) 0.0123(4) 0.0001(3) 0.0043(3) -0.0012(3)
P3 0.0084(4) 0.0122(4) 0.0165(4) 0.0006(3) 0.0021(3) 0.0000(3)
P4 0.0161(4) 0.0087(4) 0.0129(4) 0.0000(3) 0.0044(3) 0.0007(3)
O1 0.0180(12) 0.0385(15) 0.0162(12) -0.0010(10) 0.0050(9) 0.0046(10)
O1W 0.052(3) 0.0207(19) 0.0162(17) -0.0010(14) -0.0019(18) 0.0004(18)
O1W' 0.054(4) 0.035(4) 0.030(4) 0.002(3) -0.001(4) 0.003(4)
O2 0.0224(12) 0.0161(11) 0.0188(11) -0.0013(9) -0.0022(9) 0.0026(9)
O2W 0.108(11) 0.078(8) 0.33(3) 0.005(9) 0.095(14) -0.026(6)
O3 0.0201(12) 0.0309(13) 0.0124(11) -0.0023(9) -0.0003(9) -0.0030(10)
O4 0.0237(12) 0.0183(11) 0.0197(11) 0.0010(9) -0.0008(9) -0.0077(9)
O5 0.0251(13) 0.0254(13) 0.0236(12) 0.0024(10) 0.0142(10) 0.0018(10)
O6 0.0284(13) 0.0109(11) 0.0253(12) 0.0000(9) 0.0065(10) 0.0002(9)
O7 0.0401(15) 0.0184(12) 0.0139(11) -0.0003(9) -0.0037(10) -0.0011(10)
O8 0.0205(12) 0.0208(12) 0.0275(13) -0.0082(10) 0.0069(10) -0.0082(9)
O9 0.0156(11) 0.0141(11) 0.0379(14) 0.0065(10) 0.0024(10) 0.0025(9)
O10 0.0274(12) 0.0101(11) 0.0184(11) 0.0007(8) 0.0015(9) 0.0000(9)
O11 0.0594(18) 0.0115(11) 0.0159(12) -0.0024(9) 0.0117(11) -0.0028(11)
O12 0.0194(12) 0.0278(13) 0.0171(11) -0.0016(9) 0.0073(9) -0.0004(10)
O13 0.0096(12) 0.0251(14) 0.0436(16) 0.0037(10) 0.0043(11) 0.0013(9)
O14 0.0136(11) 0.0155(11) 0.0277(12) 0.0048(9) 0.0065(9) 0.0031(8)
O15 0.0242(14) 0.0422(16) 0.0166(12) 0.0002(10) 0.0014(10) 0.0044(10)
O16 0.0151(11) 0.0160(11) 0.0287(13) -0.0027(9) 0.0070(9) -0.0041(9)
C1 0.067(3) 0.037(3) 0.030(2) 0.003(2) 0.004(2) -0.018(3)
C1' 0.024(5) 0.021(5) 0.016(5) 0.001(4) 0.006(4) 0.010(4)
C2 0.046(3) 0.030(2) 0.024(2) -0.0002(18) 0.0034(19) -0.012(2)
C2' 0.024(5) 0.022(5) 0.022(5) -0.003(4) 0.000(4) 0.009(4)
C3 0.027(2) 0.070(3) 0.035(2) -0.001(2) 0.010(2) -0.001(2)
C3' 0.027(5) 0.025(5) 0.019(5) 0.003(4) 0.004(4) -0.008(4)
C4 0.022(2) 0.047(3) 0.032(2) 0.003(2) 0.0049(18) -0.0034(19)
C4' 0.023(5) 0.021(5) 0.019(5) 0.001(4) -0.002(4) -0.009(4)
C5 0.053(3) 0.040(3) 0.030(2) 0.001(2) 0.010(2) 0.017(2)
C5' 0.017(5) 0.027(5) 0.018(5) -0.001(4) 0.006(4) 0.000(4)
C6 0.049(3) 0.037(3) 0.022(2) 0.001(2) 0.004(2) 0.019(2)
C6' 0.016(5) 0.022(5) 0.022(5) 0.004(4) 0.007(4) -0.005(4)
C7 0.056(3) 0.044(2) 0.0208(19) 0.0056(17) 0.0131(18) 0.006(2)
C8 0.052(3) 0.046(2) 0.0184(18) -0.0029(17) 0.0005(17) -0.008(2)
N1 0.0225(15) 0.0218(14) 0.0203(14) -0.0020(11) 0.0055(11) -0.0053(11)
N2 0.0300(16) 0.0241(15) 0.0197(14) 0.0017(12) 0.0102(12) 0.0023(12)

loop_
_atom_type_symbol
_atom_type_description
_atom_type_scat_dispersion_real
_atom_type_scat_dispersion_imag
_atom_type_scat_source
C C 0.0033 0.0016 'International Tables Vol C Tables 4.2.6.8 and 6.1.1.4'
H H 0.0000 0.0000 'International Tables Vol C Tables 4.2.6.8 and 6.1.1.4'
Be Be 0.0005 0.0002 'International Tables Vol C Tables 4.2.6.8 and 6.1.1.4'
N N 0.0061 0.0033 'International Tables Vol C Tables 4.2.6.8 and 6.1.1.4'
O O 0.0106 0.0060 'International Tables Vol C Tables 4.2.6.8 and 6.1.1.4'
P P 0.1023 0.0942 'International Tables Vol C Tables 4.2.6.8 and 6.1.1.4'

loop_
_geom_angle_atom_site_label_1
_geom_angle_atom_site_label_2
_geom_angle_atom_site_label_3
_geom_angle
_geom_angle_site_symmetry_1
_geom_angle_site_symmetry_3
O13 Be1 O8 109.2(3) . .
O13 Be1 O9 109.2(2) . .
O8 Be1 O9 110.3(3) . .
O13 Be1 O1 105.9(3) . .
O8 Be1 O1 108.8(2) . .
O9 Be1 O1 113.3(3) . .
O5 Be2 O14 108.8(2) . 1_655
O5 Be2 O10 113.3(3) . 2_655
O14 Be2 O10 109.5(2) 1_655 2_655
O5 Be2 O4 112.4(3) . .
O14 Be2 O4 106.5(2) 1_655 .
O10 Be2 O4 106.1(2) 2_655 .
O6 Be3 O12 110.8(3) 2_545 1_455
O6 Be3 O16 107.5(3) 2_545 .
O12 Be3 O16 109.5(3) 1_455 .
O6 Be3 O2 106.6(2) 2_545 1_455
O12 Be3 O2 113.7(3) 1_455 1_455
O16 Be3 O2 108.5(3) . 1_455
O1 P1 O2 113.39(13) . .
O1 P1 O4 114.09(14) . .
O2 P1 O4 112.04(13) . .
O1 P1 O3 102.97(14) . .
O2 P1 O3 107.02(13) . .
O4 P1 O3 106.39(13) . .
O6 P2 O5 115.15(14) . .
O6 P2 O8 110.96(14) . .
O5 P2 O8 112.92(14) . .
O6 P2 O7 107.41(13) . .
O5 P2 O7 104.84(14) . .
O8 P2 O7 104.65(13) . .
O13 P3 O16 111.46(13) . .
O13 P3 O14 111.31(13) . .
O16 P3 O14 113.11(14) . .
O13 P3 O15 106.18(15) . .
O16 P3 O15 106.80(13) . .
O14 P3 O15 107.55(13) . .
O9 P4 O12 112.44(13) . .
O9 P4 O10 111.53(13) . .
O12 P4 O10 114.45(14) . .
O9 P4 O11 110.02(14) . .
O12 P4 O11 106.72(14) . .
O10 P4 O11 100.89(12) . .
P1 O1 Be1 143.0(2) . .
P1 O2 Be3 134.2(2) . 1_655
P1 O3 H3A 109.5 . .
P1 O4 Be2 131.8(2) . .
P2 O5 Be2 150.6(2) . .
P2 O6 Be3 151.7(2) . 2
P2 O7 H7D 109.5 . .
P2 O8 Be1 141.3(2) . .
P4 O9 Be1 131.1(2) . .
P4 O10 Be2 144.8(2) . 2_645
P4 O11 H11A 109.5 . .
P4 O12 Be3 138.2(2) . 1_655
P3 O13 Be1 171.0(3) . .
P3 O14 Be2 130.1(2) . 1_455
P3 O15 H15A 109.5 . .
P3 O16 Be3 137.4(2) . .
C1' C1 N2 70.4(10) . .
C1' C1 C2 91.8(10) . .
N2 C1 C2 111.5(4) . .
C1' C1 C5' 129.9(12) . .
N2 C1 C5' 61.2(6) . .
C2 C1 C5' 94.2(7) . .
C1' C1 C2' 54.0(11) . .
N2 C1 C2' 89.3(6) . .
C2 C1 C2' 38.6(6) . .
C5' C1 C2' 111.4(8) . .
C1 C1' N2 69.8(10) . .
C1 C1' C2' 93.8(14) . .
N2 C1' C2' 104.5(12) . .
C1 C1' C3 120.4(13) . .
N2 C1' C3 56.4(6) . .
C2' C1' C3 77.7(11) . .
C1 C1' C2 55.5(9) . .
N2 C1' C2 95.6(8) . .
C2' C1' C2 39.1(8) . .
C3 C1' C2 103.8(8) . .
C2' C2 N1 65.1(9) . .
C2' C2 C1 86.8(9) . .
N1 C2 C1 107.9(4) . .
C2' C2 C6' 119.2(11) . .
N1 C2 C6' 61.1(6) . .
C1 C2 C6' 84.3(7) . .
C2' C2 C1' 54.8(10) . .
N1 C2 C1' 96.3(6) . .
C1 C2 C1' 32.6(6) . .
C6' C2 C1' 105.3(8) . .
C2 C2' N1 68.6(9) . .
C2 C2' C1' 86.1(12) . .
N1 C2' C1' 114.6(12) . .
C2 C2' C4 126.5(13) . .
N1 C2' C4 59.5(7) . .
C1' C2' C4 103.5(13) . .
C2 C2' C1 54.6(7) . .
N1 C2' C1 93.7(8) . .
C1' C2' C1 32.2(7) . .
C4 C2' C1 115.1(10) . .
C3' C3 C4 97.0(8) . .
C3' C3 N2 56.5(8) . .
C4 C3 N2 110.7(4) . .
C3' C3 C1' 107.5(10) . .
C4 C3 C1' 94.6(6) . .
N2 C3 C1' 52.5(6) . .
C3' C3 C4' 50.2(9) . .
C4 C3 C4' 46.7(5) . .
N2 C3 C4' 82.6(5) . .
C1' C3 C4' 106.6(7) . .
C3 C3' N2 70.3(9) . .
C3 C3' C5 125.5(13) . .
N2 C3' C5 64.6(8) . .
C3 C3' C4' 86.7(12) . .
N2 C3' C4' 107.9(12) . .
C5 C3' C4' 79.7(11) . .
C4' C4 N1 64.9(7) . .
C4' C4 C3 81.3(8) . .
N1 C4 C3 107.6(4) . .
C4' C4 C2' 111.2(9) . .
N1 C4 C2' 57.1(6) . .
C3 C4 C2' 83.7(7) . .
C4 C4' C6 117.6(11) . .
C4 C4' C3' 95.0(13) . .
C6 C4' C3' 101.5(12) . .
C4 C4' N1 60.4(7) . .
C6 C4' N1 57.7(6) . .
C3' C4' N1 113.3(12) . .
C4 C4' C5 120.5(10) . .
C6 C4' C5 52.8(6) . .
C3' C4' C5 49.1(9) . .
N1 C4' C5 89.2(8) . .
C4 C4' C3 51.9(6) . .
C6 C4' C3 118.5(10) . .
C3' C4' C3 43.1(9) . .
N1 C4' C3 88.6(8) . .
C5 C4' C3 80.3(7) . .
C5' C5 C3' 123.6(11) . .
C5' C5 N2 68.6(7) . .
C3' C5 N2 55.6(7) . .
C5' C5 C6 91.3(8) . .
C3' C5 C6 100.1(8) . .
N2 C5 C6 111.1(4) . .
C5' C5 C4' 121.1(9) . .
C3' C5 C4' 51.2(8) . .
N2 C5 C4' 85.7(6) . .
C6 C5 C4' 49.3(6) . .
C5' C5 C6' 49.6(8) . .
C3' C5 C6' 117.4(9) . .
N2 C5 C6' 89.3(6) . .
C6 C5 C6' 41.8(5) . .
C4' C5 C6' 79.6(7) . .
C5 C5' C6' 87.2(11) . .
C5 C5' N2 60.5(7) . .
C6' C5' N2 104.5(12) . .
C5 C5' C1 108.1(10) . .
C6' C5' C1 84.8(11) . .
N2 C5' C1 53.3(5) . .
C6' C6 C4' 125.4(11) . .
C6' C6 N1 70.9(8) . .
C4' C6 N1 65.4(7) . .
C6' C6 C5 87.1(8) . .
C4' C6 C5 77.9(7) . .
N1 C6 C5 108.7(4) . .
C6 C6' C5' 94.1(12) . .
C6 C6' N1 59.1(7) . .
C5' C6' N1 113.3(12) . .
C6 C6' C2 112.1(11) . .
C5' C6' C2 96.6(11) . .
N1 C6' C2 55.2(6) . .
C6 C6' C5 51.1(6) . .
C5' C6' C5 43.2(8) . .
N1 C6' C5 85.2(7) . .
C2 C6' C5 107.4(8) . .
N2 C7 H7A 109.5 . .
N2 C7 H7B 109.5 . .
H7A C7 H7B 109.5 . .
N2 C7 H7C 109.5 . .
H7A C7 H7C 109.5 . .
H7B C7 H7C 109.5 . .
N1 C8 H8A 109.5 . .
N1 C8 H8B 109.5 . .
H8A C8 H8B 109.5 . .
N1 C8 H8C 109.5 . .
H8A C8 H8C 109.5 . .
H8B C8 H8C 109.5 . .
C6 N1 C2' 137.3(7) . .
C6 N1 C8 108.2(3) . .
C2' N1 C8 113.6(7) . .
C6 N1 C2 111.6(4) . .
C2' N1 C2 46.3(7) . .
C8 N1 C2 108.7(3) . .
C6 N1 C4 111.2(3) . .
C2' N1 C4 63.4(7) . .
C8 N1 C4 108.4(3) . .
C2 N1 C4 108.7(3) . .
C6 N1 C4' 56.9(7) . .
C2' N1 C4' 108.0(10) . .
C8 N1 C4' 117.4(6) . .
C2 N1 C4' 133.8(7) . .
C4 N1 C4' 54.7(7) . .
C6 N1 C6' 50.0(6) . .
C2' N1 C6' 105.0(9) . .
C8 N1 C6' 110.8(6) . .
C2 N1 C6' 63.7(6) . .
C4 N1 C6' 140.4(6) . .
C4' N1 C6' 100.7(8) . .
C3' N2 C1 144.4(7) . .
C3' N2 C1' 122.3(11) . .
C1 N2 C1' 39.8(7) . .
C3' N2 C7 104.7(7) . .
C1 N2 C7 110.3(3) . .
C1' N2 C7 107.6(7) . .
C3' N2 C5 59.8(8) . .
C1 N2 C5 110.6(4) . .
C1' N2 C5 138.2(7) . .
C7 N2 C5 111.8(3) . .
C3' N2 C3 53.2(8) . .
C1 N2 C3 106.9(4) . .
C1' N2 C3 71.2(8) . .
C7 N2 C3 110.4(3) . .
C5 N2 C3 106.7(4) . .
C3' N2 C5' 110.1(10) . .
C1 N2 C5' 65.5(7) . .
C1' N2 C5' 104.4(9) . .
C7 N2 C5' 106.9(6) . .
C5 N2 C5' 50.9(6) . .
C3 N2 C5' 142.0(6) . .

loop_
_geom_bond_atom_site_label_1
_geom_bond_atom_site_label_2
_geom_bond_distance
_geom_bond_site_symmetry_2
Be1 O13 1.609(5) .
Be1 O8 1.629(4) .
Be1 O9 1.631(4) .
Be1 O1 1.646(5) .
Be2 O5 1.595(4) .
Be2 O14 1.625(4) 1_655
Be2 O10 1.627(4) 2_655
Be2 O4 1.671(4) .
Be3 O6 1.614(4) 2_545
Be3 O12 1.621(4) 1_455
Be3 O16 1.623(4) .
Be3 O2 1.655(4) 1_455
P1 O1 1.504(2) .
P1 O2 1.524(2) .
P1 O4 1.527(2) .
P1 O3 1.597(2) .
P2 O6 1.507(2) .
P2 O5 1.511(2) .
P2 O8 1.513(2) .
P2 O7 1.599(2) .
P3 O13 1.496(2) .
P3 O16 1.518(2) .
P3 O14 1.523(2) .
P3 O15 1.602(3) .
P4 O9 1.517(2) .
P4 O12 1.517(2) .
P4 O10 1.527(2) .
P4 O11 1.592(2) .
O1W O1W' 0.924(11) .
O2 Be3 1.655(4) 1_655
O3 H3A 0.8200 .
O6 Be3 1.614(4) 2
O7 H7D 0.8200 .
O10 Be2 1.627(4) 2_645
O11 H11A 0.8200 .
O12 Be3 1.621(4) 1_655
O14 Be2 1.625(4) 1_455
O15 H15A 0.8200 .
C1 C1' 1.007(18) .
C1 N2 1.478(6) .
C1 C2 1.539(7) .
C1 C5' 1.678(18) .
C1 C2' 1.886(18) .
C1' N2 1.483(16) .
C1' C2' 1.53(2) .
C1' C3 1.769(19) .
C1' C2 1.866(18) .
C2 C2' 1.179(18) .
C2 N1 1.516(5) .
C2 C6' 1.656(17) .
C2' N1 1.477(16) .
C2' C4 1.574(18) .
C3 C3' 1.323(19) .
C3 C4 1.540(7) .
C3 N2 1.556(6) .
C3 C4' 1.933(18) .
C3' N2 1.379(17) .
C3' C5 1.443(18) .
C3' C4' 1.49(2) .
C4 C4' 1.424(18) .
C4 N1 1.517(5) .
C4' C6 1.457(18) .
C4' N1 1.580(16) .
C4' C5 1.879(18) .
C5 C5' 1.345(18) .
C5 N2 1.509(6) .
C5 C6 1.531(7) .
C5 C6' 1.965(17) .
C5' C6' 1.50(2) .
C5' N2 1.615(16) .
C6 C6' 1.312(17) .
C6 N1 1.469(5) .
C6' N1 1.618(16) .
C7 N2 1.502(5) .
C7 H7A 0.9600 .
C7 H7B 0.9600 .
C7 H7C 0.9600 .
C8 N1 1.505(5) .
C8 H8A 0.9600 .
C8 H8B 0.9600 .
C8 H8C 0.9600 .

loop_
_geom_hbond_atom_site_label_D
_geom_hbond_atom_site_label_H
_geom_hbond_atom_site_label_A
_geom_hbond_distance_DH
_geom_hbond_distance_HA
_geom_hbond_distance_DA
_geom_hbond_angle_DHA
_geom_hbond_site_symmetry_A
O3 H3A O4 0.82 2.17 2.993(3) 175.6 3_675
O7 H7D O1W 0.82 1.75 2.572(4) 179.9 4_686
O7 H7D O1W' 0.82 1.90 2.646(11) 151.1 4_686
O11 H11A O7 0.82 1.94 2.749(3) 170.1 .
O15 H15A O5 0.82 2.28 3.001(4) 147.0 1_455
